data_4315541
loop_
_publ_author_name
'Jamie S. Ritch'
'Stuart D. Robertson'
'Maarit Risto'
'Tristram Chivers'

_publ_section_title
;
 Synthesis, Multinuclear NMR Spectra, and X-ray Structures of
 tBu2PNP(I)tBu2 and EPR2NP(I)R2 (E = Se, Te; R =iPr,tBu)
;
_journal_name_full 'Inorganic Chemistry'
_journal_page_first 4681
_journal_page_last 4686
_journal_paper_doi 10.1021/ic1005055
_journal_volume 49
_journal_year 2010
_chemical_formula_moiety 'C12 H28 I N P2 Se'
_chemical_formula_sum 'C12 H28 I N P2 Se'
_chemical_formula_weight 454.15
_chemical_name_systematic
; 
 ? 
;
_space_group_IT_number 14
_symmetry_cell_setting monoclinic
_symmetry_space_group_name_Hall '-P 2yn'
_symmetry_space_group_name_H-M 'P 1 21/n 1'
_atom_sites_solution_hydrogens geom
_atom_sites_solution_primary direct
_atom_sites_solution_secondary difmap
_audit_creation_method SHELXL-97
_cell_angle_alpha 90.00
_cell_angle_beta 102.665(3)
_cell_angle_gamma 90.00
_cell_formula_units_Z 4
_cell_length_a 7.4672(3)
_cell_length_b 17.2825(9)
_cell_length_c 14.2260(5)
_cell_measurement_reflns_used 7705
_cell_measurement_temperature 173(2)
_cell_measurement_theta_max 27.48
_cell_measurement_theta_min 1.00
_cell_volume 1791.22(14)
_computing_cell_refinement 'Nonius DENZO'
_computing_data_collection 'Nonius COLLECT'
_computing_data_reduction 'Nonius DENZO'
_computing_molecular_graphics 'Bruker SHELXTL'
_computing_publication_material 'Bruker SHELXTL'
_computing_structure_refinement 'SHELXL-97 (Sheldrick, 1997)'
_computing_structure_solution 'SHELXS-97 (Sheldrick, 1990)'
_diffrn_ambient_temperature 173(2)
_diffrn_measured_fraction_theta_full 0.997
_diffrn_measured_fraction_theta_max 0.997
_diffrn_measurement_device_type 'Nonius KappaCCD'
_diffrn_measurement_method 'phi\omega scans'
_diffrn_radiation_monochromator graphite
_diffrn_radiation_source 'fine-focus sealed tube'
_diffrn_radiation_type MoK\a
_diffrn_radiation_wavelength 0.71073
_diffrn_reflns_av_R_equivalents 0.0844
_diffrn_reflns_av_sigmaI/netI 0.0624
_diffrn_reflns_limit_h_max 8
_diffrn_reflns_limit_h_min -8
_diffrn_reflns_limit_k_max 20
_diffrn_reflns_limit_k_min -20
_diffrn_reflns_limit_l_max 16
_diffrn_reflns_limit_l_min -16
_diffrn_reflns_number 30615
_diffrn_reflns_theta_full 25.03
_diffrn_reflns_theta_max 25.03
_diffrn_reflns_theta_min 3.09
_exptl_absorpt_coefficient_mu 3.983
_exptl_absorpt_correction_T_max 0.7961
_exptl_absorpt_correction_T_min 0.5682
_exptl_absorpt_correction_type integration
_exptl_absorpt_process_details 'HKL Scalepack (Otwinowski & Minor, 1997)'
_exptl_crystal_colour colourless
_exptl_crystal_density_diffrn 1.684
_exptl_crystal_density_method 'not measured'
_exptl_crystal_description block
_exptl_crystal_F_000 896
_exptl_crystal_size_max 0.16
_exptl_crystal_size_mid 0.12
_exptl_crystal_size_min 0.06
_refine_diff_density_max 0.650
_refine_diff_density_min -0.760
_refine_diff_density_rms 0.134
_refine_ls_extinction_method none
_refine_ls_goodness_of_fit_ref 1.034
_refine_ls_hydrogen_treatment constr
_refine_ls_matrix_type full
_refine_ls_number_parameters 162
_refine_ls_number_reflns 3145
_refine_ls_number_restraints 0
_refine_ls_restrained_S_all 1.034
_refine_ls_R_factor_all 0.0764
_refine_ls_R_factor_gt 0.0366
_refine_ls_shift/su_max 0.000
_refine_ls_shift/su_mean 0.000
_refine_ls_structure_factor_coef Fsqd
_refine_ls_weighting_details 'calc w=1/[\s^2^(Fo^2^)+(0.0303P)^2^+0.4187P] where P=(Fo^2^+2Fc^2^)/3'
_refine_ls_weighting_scheme calc
_refine_ls_wR_factor_gt 0.0653
_refine_ls_wR_factor_ref 0.0773
_reflns_number_gt 2151
_reflns_number_total 3145
_reflns_threshold_expression >2sigma(I)
_cod_data_source_file ic1005055_si_001_1.cif
_cod_data_source_block Compound3a-I
_cod_depositor_comments
;
The following automatic conversions were performed:

'_symmetry_cell_setting' value 'Monoclinic' changed to 'monoclinic'
according to the built-in table from CIF Core dictionary named
'cif_core.dic' version 2.4.1 from 2010-06-29.

Automatic conversion script
Id: cif_fix_values 1646 2011-03-28 12:23:43Z adriana 
;
_cod_database_code 4315541

loop_
_symmetry_equiv_pos_as_xyz
'x, y, z'
'-x+1/2, y+1/2, -z+1/2'
'-x, -y, -z'
'x-1/2, -y-1/2, z-1/2'

loop_
_atom_site_label
_atom_site_type_symbol
_atom_site_fract_x
_atom_site_fract_y
_atom_site_fract_z
_atom_site_U_iso_or_equiv
_atom_site_adp_type
_atom_site_occupancy
_atom_site_symmetry_multiplicity
_atom_site_calc_flag
_atom_site_refinement_flags
_atom_site_disorder_assembly
_atom_site_disorder_group
I1 I 0.55897(5) 0.05889(2) 0.12132(2) 0.03482(13) Uani 1 1 d . . .
Se1 Se 0.61870(7) -0.18011(3) 0.11640(4) 0.03429(17) Uani 1 1 d . . .
P1 P 0.87437(17) -0.14510(8) 0.20544(8) 0.0239(3) Uani 1 1 d . . .
P2 P 0.77450(17) 0.01397(8) 0.26596(9) 0.0234(3) Uani 1 1 d . . .
N1 N 0.8860(5) -0.0603(2) 0.2557(3) 0.0249(9) Uani 1 1 d . . .
C10 C 0.9461(7) -0.2144(3) 0.3038(3) 0.0294(12) Uani 1 1 d . . .
H10A H 0.9479 -0.2669 0.2745 0.035 Uiso 1 1 calc R . .
C11 C 0.8073(7) -0.2165(3) 0.3697(3) 0.0366(14) Uani 1 1 d . . .
H11A H 0.8423 -0.2573 0.4181 0.055 Uiso 1 1 calc R . .
H11B H 0.6843 -0.2272 0.3309 0.055 Uiso 1 1 calc R . .
H11C H 0.8072 -0.1664 0.4019 0.055 Uiso 1 1 calc R . .
C12 C 1.1387(7) -0.1981(3) 0.3644(4) 0.0412(15) Uani 1 1 d . . .
H12A H 1.1686 -0.2362 0.4166 0.062 Uiso 1 1 calc R . .
H12B H 1.1425 -0.1460 0.3918 0.062 Uiso 1 1 calc R . .
H12C H 1.2284 -0.2019 0.3235 0.062 Uiso 1 1 calc R . .
C20 C 1.0571(7) -0.1451(3) 0.1390(3) 0.0272(12) Uani 1 1 d . . .
H20A H 1.1726 -0.1292 0.1851 0.033 Uiso 1 1 calc R . .
C21 C 1.0917(7) -0.2245(3) 0.0995(4) 0.0389(14) Uani 1 1 d . . .
H21A H 1.1924 -0.2209 0.0656 0.058 Uiso 1 1 calc R . .
H21B H 0.9803 -0.2423 0.0547 0.058 Uiso 1 1 calc R . .
H21C H 1.1247 -0.2614 0.1528 0.058 Uiso 1 1 calc R . .
C22 C 1.0192(8) -0.0851(3) 0.0588(4) 0.0437(15) Uani 1 1 d . . .
H22A H 1.1256 -0.0813 0.0292 0.066 Uiso 1 1 calc R . .
H22B H 0.9966 -0.0347 0.0856 0.066 Uiso 1 1 calc R . .
H22C H 0.9111 -0.1006 0.0100 0.066 Uiso 1 1 calc R . .
C30 C 0.9304(6) 0.0953(3) 0.2987(3) 0.0258(12) Uani 1 1 d . . .
H30A H 0.8548 0.1425 0.3025 0.031 Uiso 1 1 calc R . .
C31 C 1.0426(7) 0.1099(3) 0.2224(4) 0.0395(14) Uani 1 1 d . . .
H31A H 1.1221 0.1550 0.2410 0.059 Uiso 1 1 calc R . .
H31B H 0.9593 0.1198 0.1600 0.059 Uiso 1 1 calc R . .
H31C H 1.1181 0.0644 0.2172 0.059 Uiso 1 1 calc R . .
C32 C 1.0547(7) 0.0819(3) 0.3986(4) 0.0365(14) Uani 1 1 d . . .
H32A H 1.1397 0.1255 0.4151 0.055 Uiso 1 1 calc R . .
H32B H 1.1248 0.0340 0.3979 0.055 Uiso 1 1 calc R . .
H32C H 0.9791 0.0776 0.4467 0.055 Uiso 1 1 calc R . .
C40 C 0.6374(6) 0.0057(3) 0.3565(3) 0.0275(12) Uani 1 1 d . . .
H40A H 0.7199 -0.0161 0.4155 0.033 Uiso 1 1 calc R . .
C41 C 0.4796(7) -0.0520(3) 0.3262(4) 0.0387(14) Uani 1 1 d . . .
H41A H 0.4327 -0.0671 0.3827 0.058 Uiso 1 1 calc R . .
H41B H 0.5241 -0.0980 0.2981 0.058 Uiso 1 1 calc R . .
H41C H 0.3808 -0.0278 0.2784 0.058 Uiso 1 1 calc R . .
C42 C 0.5678(7) 0.0832(3) 0.3857(4) 0.0400(15) Uani 1 1 d . . .
H42A H 0.4989 0.0747 0.4360 0.060 Uiso 1 1 calc R . .
H42B H 0.4875 0.1072 0.3296 0.060 Uiso 1 1 calc R . .
H42C H 0.6724 0.1173 0.4103 0.060 Uiso 1 1 calc R . .

loop_
_atom_site_aniso_label
_atom_site_aniso_U_11
_atom_site_aniso_U_22
_atom_site_aniso_U_33
_atom_site_aniso_U_23
_atom_site_aniso_U_13
_atom_site_aniso_U_12
I1 0.0395(2) 0.0295(2) 0.0296(2) -0.00239(16) -0.00522(14) 0.00386(17)
Se1 0.0329(3) 0.0310(4) 0.0342(3) -0.0070(2) -0.0030(2) -0.0023(3)
P1 0.0294(7) 0.0176(8) 0.0238(7) -0.0009(6) 0.0041(5) 0.0001(6)
P2 0.0258(7) 0.0195(8) 0.0229(7) -0.0016(6) 0.0012(5) 0.0003(6)
N1 0.029(2) 0.017(2) 0.027(2) -0.0050(19) 0.0036(17) 0.0029(19)
C10 0.038(3) 0.022(3) 0.029(3) -0.002(2) 0.008(2) -0.002(2)
C11 0.058(4) 0.027(3) 0.028(3) 0.007(2) 0.017(3) 0.005(3)
C12 0.040(3) 0.038(4) 0.040(3) 0.011(3) -0.004(3) 0.003(3)
C20 0.033(3) 0.023(3) 0.025(3) 0.002(2) 0.006(2) -0.001(2)
C21 0.037(3) 0.035(4) 0.048(3) -0.008(3) 0.015(3) 0.006(3)
C22 0.067(4) 0.035(4) 0.036(3) 0.009(3) 0.024(3) 0.004(3)
C30 0.027(3) 0.015(3) 0.035(3) -0.007(2) 0.005(2) 0.003(2)
C31 0.040(3) 0.038(4) 0.041(3) 0.001(3) 0.009(3) -0.007(3)
C32 0.034(3) 0.038(4) 0.034(3) -0.010(2) -0.002(2) -0.012(3)
C40 0.029(3) 0.024(3) 0.029(3) -0.003(2) 0.005(2) 0.001(2)
C41 0.036(3) 0.034(4) 0.048(3) 0.001(3) 0.012(3) -0.007(3)
C42 0.037(3) 0.042(4) 0.043(3) -0.010(3) 0.014(3) 0.002(3)

loop_
_atom_type_symbol
_atom_type_description
_atom_type_scat_dispersion_real
_atom_type_scat_dispersion_imag
_atom_type_scat_source
C C 0.0033 0.0016 'International Tables Vol C Tables 4.2.6.8 and 6.1.1.4'
H H 0.0000 0.0000 'International Tables Vol C Tables 4.2.6.8 and 6.1.1.4'
N N 0.0061 0.0033 'International Tables Vol C Tables 4.2.6.8 and 6.1.1.4'
P P 0.1023 0.0942 'International Tables Vol C Tables 4.2.6.8 and 6.1.1.4'
Se Se -0.0929 2.2259 'International Tables Vol C Tables 4.2.6.8 and 6.1.1.4'
I I -0.4742 1.8119 'International Tables Vol C Tables 4.2.6.8 and 6.1.1.4'

loop_
_geom_angle_atom_site_label_1
_geom_angle_atom_site_label_2
_geom_angle_atom_site_label_3
_geom_angle
_geom_angle_site_symmetry_1
_geom_angle_site_symmetry_3
_geom_angle_publ_flag
N1 P1 C20 104.7(2) . . ?
N1 P1 C10 106.0(2) . . ?
C20 P1 C10 105.7(2) . . ?
N1 P1 Se1 118.12(15) . . ?
C20 P1 Se1 111.50(16) . . ?
C10 P1 Se1 110.00(17) . . ?
N1 P2 C40 113.4(2) . . ?
N1 P2 C30 109.6(2) . . ?
C40 P2 C30 107.9(2) . . ?
N1 P2 I1 116.79(15) . . ?
C40 P2 I1 104.59(17) . . ?
C30 P2 I1 103.68(17) . . ?
P2 N1 P1 143.9(3) . . ?
C12 C10 C11 109.6(4) . . ?
C12 C10 P1 113.1(4) . . ?
C11 C10 P1 110.9(3) . . ?
C22 C20 C21 110.8(4) . . ?
C22 C20 P1 110.6(3) . . ?
C21 C20 P1 113.4(4) . . ?
C31 C30 C32 111.6(4) . . ?
C31 C30 P2 111.4(3) . . ?
C32 C30 P2 110.1(3) . . ?
C42 C40 C41 111.1(4) . . ?
C42 C40 P2 113.7(4) . . ?
C41 C40 P2 111.7(3) . . ?

loop_
_geom_bond_atom_site_label_1
_geom_bond_atom_site_label_2
_geom_bond_distance
_geom_bond_site_symmetry_2
_geom_bond_publ_flag
I1 P2 2.4443(15) . ?
Se1 P1 2.1342(15) . ?
P1 N1 1.624(4) . ?
P1 C20 1.822(5) . ?
P1 C10 1.830(5) . ?
P2 N1 1.554(4) . ?
P2 C40 1.818(5) . ?
P2 C30 1.819(5) . ?
C10 C12 1.532(7) . ?
C10 C11 1.543(6) . ?
C20 C22 1.521(7) . ?
C20 C21 1.527(7) . ?
C30 C31 1.531(7) . ?
C30 C32 1.535(7) . ?
C40 C42 1.526(7) . ?
C40 C41 1.532(7) . ?

loop_
_cod_related_entry_id
_cod_related_entry_database
_cod_related_entry_code
1 ChemSpider 30660980
